data_1553263
loop_
_publ_author_name
'Chen, Feng'
'Moat, John'
'McFeely, Daniel'
'Clarkson, Guy'
'Hands-Portman, Ian J'
'Furner-Pardoe, Jessica P'
'Harrison, Freya'
'Dowson, Christopher G.'
'Sadler, Peter J.'

_publ_section_title
;
 Biguanide Iridium(III) Complexes with Potent Antimicrobial Activity.
;
_journal_issue 16
_journal_name_full 'Journal of medicinal chemistry'
_journal_page_first 7330
_journal_page_last 7344
_journal_paper_doi 10.1021/acs.jmedchem.8b00906
_journal_volume 61
_journal_year 2018
_chemical_formula_moiety 'C18 H23 Cl Ir N5, 0.75(C H4 O)'
_chemical_formula_sum 'C18.75 H26 Cl Ir N5 O0.75'
_chemical_formula_weight 561.09
_space_group_crystal_system orthorhombic
_space_group_IT_number 61
_space_group_name_Hall '-P 2ac 2ab'
_space_group_name_H-M_alt 'P b c a'
_atom_sites_solution_hydrogens mixed
_atom_sites_solution_primary direct
_audit_creation_date 2016-03-14
_audit_creation_method
;
Olex2 1.2
(compiled 2016.02.16 svn.r3265 for OlexSys, GUI svn.r5155)
;
_cell_angle_alpha 90
_cell_angle_beta 90
_cell_angle_gamma 90
_cell_formula_units_Z 8
_cell_length_a 11.78544(6)
_cell_length_b 14.43434(11)
_cell_length_c 23.04719(13)
_cell_measurement_reflns_used 20430
_cell_measurement_temperature 150(2)
_cell_measurement_theta_max 77.8120
_cell_measurement_theta_min 3.7280
_cell_volume 3920.67(4)
_computing_cell_refinement 'CrysAlisPro 1.171.38.41 (Rigaku OD, 2015)'
_computing_data_collection 'CrysAlisPro 1.171.38.41 (Rigaku OD, 2015)'
_computing_data_reduction 'CrysAlisPro 1.171.38.41 (Rigaku OD, 2015)'
_computing_molecular_graphics 'Olex2 (Dolomanov et al., 2009)'
_computing_publication_material 'Olex2 (Dolomanov et al., 2009)'
_computing_structure_refinement 'ShelXL (Sheldrick, 2015)'
_computing_structure_solution 'ShelXT (Sheldrick, 2015)'
_diffrn_ambient_environment N~2~
_diffrn_ambient_temperature 150(2)
_diffrn_detector 'CCD plate'
_diffrn_detector_area_resol_mean 5.1417
_diffrn_detector_type Ruby
_diffrn_measured_fraction_theta_full 1.000
_diffrn_measured_fraction_theta_max 0.995
_diffrn_measurement_details
;
List of Runs (angles in degrees, time in seconds):

  # Type    Start    End  Width  t~exp~   \w     \q     \k     \f   Frames
--------------------------------------------------------------------------
  1  \w    -95.00   3.00   1.00    1.00    --  -41.46 125.00 -90.00   98
  2  \w    -70.00  32.00   1.00    1.00    --  -41.46  57.00-120.00  102
  3  \w     32.00 109.00   1.00    4.00    --  114.00 -95.00-180.00   77
  4  \w     38.00 147.00   1.00    4.00    --  114.00 -77.00-120.00  109
  5  \w     86.00 178.00   1.00    4.00    --  114.00  30.00 -30.00   92
  6  \w     38.00 116.00   1.00    4.00    --  114.00-111.00  90.00   78
  7  \w     38.00 142.00   1.00    4.00    --  114.00 -30.00 -60.00  104
  8  \w     85.00 178.00   1.00    4.00    --  114.00  61.00 -90.00   93
  9  \w   -114.00 -13.00   1.00    1.00    --  -41.46 -57.00-150.00  101
 10  \w   -114.00 -13.00   1.00    1.00    --  -41.46 -57.00  90.00  101
 11  \w     61.00 175.00   1.00    4.00    --  114.00  15.00 120.00  114
 12  \w     86.00 178.00   1.00    4.00    --  114.00  30.00-150.00   92
 13  \w     88.00 178.00   1.00    4.00    --  114.00  45.00 150.00   90
 14  \w     81.00 178.00   1.00    4.00    --  114.00  77.00   0.00   97
 15  \w   -118.00  -9.00   1.00    1.00    --  -41.46 -77.00 -30.00  109
 16  \w     -4.00  82.00   1.00    1.00    --   41.46 -99.00  90.00   86
 17  \w     85.00 178.00   1.00    4.00    --  114.00  61.00-120.00   93
 18  \w     81.00 122.00   1.00    4.00    --  114.00  77.00 -30.00   41
 19  \w     81.00 178.00   1.00    4.00    --  114.00  77.00  60.00   97
;
_diffrn_measurement_device 'four-circle diffractometer'
_diffrn_measurement_device_type 'Xcalibur, Ruby, Gemini'
_diffrn_measurement_method '\w scans'
_diffrn_orient_matrix_type 'CrysAlisPro convention (1999,Acta A55,543-557)'
_diffrn_orient_matrix_UB_11 0.0210477000
_diffrn_orient_matrix_UB_12 0.0405035000
_diffrn_orient_matrix_UB_13 0.0609098000
_diffrn_orient_matrix_UB_21 0.1263653000
_diffrn_orient_matrix_UB_22 0.0134538000
_diffrn_orient_matrix_UB_23 -0.0149135000
_diffrn_orient_matrix_UB_31 -0.0260039000
_diffrn_orient_matrix_UB_32 0.0977968000
_diffrn_orient_matrix_UB_33 -0.0231878000
_diffrn_radiation_monochromator graphite
_diffrn_radiation_probe x-ray
_diffrn_radiation_type CuK\a
_diffrn_radiation_wavelength 1.54184
_diffrn_reflns_av_R_equivalents 0.0513
_diffrn_reflns_av_unetI/netI 0.0226
_diffrn_reflns_Laue_measured_fraction_full 1.000
_diffrn_reflns_Laue_measured_fraction_max 0.995
_diffrn_reflns_limit_h_max 14
_diffrn_reflns_limit_h_min -14
_diffrn_reflns_limit_k_max 17
_diffrn_reflns_limit_k_min -17
_diffrn_reflns_limit_l_max 29
_diffrn_reflns_limit_l_min -28
_diffrn_reflns_number 40117
_diffrn_reflns_point_group_measured_fraction_full 1.000
_diffrn_reflns_point_group_measured_fraction_max 0.995
_diffrn_reflns_theta_full 67.684
_diffrn_reflns_theta_max 78.154
_diffrn_reflns_theta_min 3.836
_diffrn_source 'fine-focus sealed X-ray tube'
_diffrn_source_type 'Enhance (Cu) X-ray Source'
_exptl_absorpt_coefficient_mu 14.576
_exptl_absorpt_correction_T_max 0.325
_exptl_absorpt_correction_T_min 0.098
_exptl_absorpt_correction_type analytical
_exptl_absorpt_process_details
;
CrysAlisPro 1.171.38.41 (Rigaku Oxford Diffraction, 2015)
Analytical numeric absorption correction using a multifaceted crystal
			model based on expressions derived by R.C. Clark & J.S. Reid.
(Clark, R. C. & Reid, J. S. (1995). Acta Cryst. A51, 887-897)
Empirical absorption correction using spherical harmonics,
 implemented in SCALE3 ABSPACK scaling algorithm.
;
_exptl_crystal_colour yellow
_exptl_crystal_colour_primary yellow
_exptl_crystal_density_diffrn 1.901
_exptl_crystal_description block
_exptl_crystal_F_000 2188
_exptl_crystal_size_max 0.236
_exptl_crystal_size_mid 0.233
_exptl_crystal_size_min 0.157
_refine_diff_density_max 0.747
_refine_diff_density_min -0.571
_refine_diff_density_rms 0.110
_refine_ls_extinction_coef 0.000039(8)
_refine_ls_extinction_expression Fc^*^=kFc[1+0.001xFc^2^\l^3^/sin(2\q)]^-1/4^
_refine_ls_extinction_method 'SHELXL-2014/7 (Sheldrick 2014'
_refine_ls_goodness_of_fit_ref 1.050
_refine_ls_hydrogen_treatment mixed
_refine_ls_matrix_type full
_refine_ls_number_parameters 264
_refine_ls_number_reflns 4185
_refine_ls_number_restraints 4
_refine_ls_restrained_S_all 1.050
_refine_ls_R_factor_all 0.0253
_refine_ls_R_factor_gt 0.0229
_refine_ls_shift/su_max 0.004
_refine_ls_shift/su_mean 0.000
_refine_ls_structure_factor_coef Fsqd
_refine_ls_weighting_details 'w=1/[\s^2^(Fo^2^)+(0.0375P)^2^+1.0554P] where P=(Fo^2^+2Fc^2^)/3'
_refine_ls_weighting_scheme calc
_refine_ls_wR_factor_gt 0.0590
_refine_ls_wR_factor_ref 0.0611
_reflns_Friedel_coverage 0.000
_reflns_number_gt 3912
_reflns_number_total 4185
_reflns_threshold_expression 'I > 2\s(I)'
_cod_data_source_file jm8b00906_si_003.cif
_cod_data_source_block fc9
_cod_database_code 1553263
_chemical_oxdiff_formula 'C19 H27 Cl O Ir'
_shelx_space_group_comment
;
The symmetry employed for this shelxl refinement is uniquely defined
by the following loop, which should always be used as a source of
symmetry information in preference to the above space-group names.
They are only intended as comments.
;
_reflns_odcompleteness_completeness 99.90
_reflns_odcompleteness_iscentric 1
_reflns_odcompleteness_theta 66.97
_olex2_refinement_description
;
The methanol solvent was modeled at 0.75 occupancy.
The NHs were located in a difference map and given Uiiso 1.5 times 
the Uequiv of the parent nitrogen. They were refined with a DFIX 
restraint to give them similar N-H bond lengths. 
The OH was placed at a calculated position.

1. Fixed Uiso
 At 1.2 times of:
  All C(H) groups
 At 1.5 times of:
  All C(H,H,H) groups, All N(H) groups, All N(H,H) groups, All O(H) groups
2. Restrained distances
 N10-H10 = N11-H11B = N11-H11A = N12-H12
 0.88 with sigma of 0.008
3. Others
 Fixed Sof: C24(0.75) H24A(0.75) H24B(0.75) H24C(0.75) O23(0.75) H23(0.75)
4.a Aromatic/amide H refined with riding coordinates:
 C3(H3), C4(H4), C5(H5), C6(H6)
4.b Idealised Me refined as rotating group:
 C18(H18A,H18B,H18C), C19(H19A,H19B,H19C), C20(H20A,H20B,H20C), C21(H21A,H21B,
 H21C), C22(H22A,H22B,H22C), C24(H24A,H24B,H24C)
4.c Idealised tetrahedral OH refined as rotating group:
 O23(H23)
;
_shelx_shelxl_version_number 2014/7
_olex2_submission_special_instructions 'No special instructions were received'
_oxdiff_exptl_absorpt_empirical_details
;
Empirical correction (ABSPACK) includes:
- Absorption correction using spherical harmonics
- Frame scaling
;
_oxdiff_exptl_absorpt_empirical_full_max 1.526
_oxdiff_exptl_absorpt_empirical_full_min 0.763

loop_
_space_group_symop_operation_xyz
'x, y, z'
'-x+1/2, -y, z+1/2'
'-x, y+1/2, -z+1/2'
'x+1/2, -y+1/2, -z'
'-x, -y, -z'
'x-1/2, y, -z-1/2'
'x, -y-1/2, z-1/2'
'-x-1/2, y-1/2, z'

loop_
_atom_site_label
_atom_site_type_symbol
_atom_site_fract_x
_atom_site_fract_y
_atom_site_fract_z
_atom_site_U_iso_or_equiv
_atom_site_adp_type
_atom_site_occupancy
_atom_site_site_symmetry_order
_atom_site_calc_flag
_atom_site_refinement_flags_posn
_atom_site_refinement_flags_occupancy
_atom_site_disorder_assembly
_atom_site_disorder_group
Ir1 Ir 0.86777(2) -0.07623(2) 0.60034(2) 0.01632(6) Uani 1 1 d . . . .
Cl1 Cl 0.96585(6) 0.07124(4) 0.60859(3) 0.02355(14) Uani 1 1 d . . . .
N1 N 0.71771(19) -0.00120(17) 0.60230(9) 0.0194(4) Uani 1 1 d . . . .
C2 C 0.6644(2) 0.0408(2) 0.64918(12) 0.0218(5) Uani 1 1 d . . . .
C3 C 0.7062(3) 0.0649(2) 0.70364(12) 0.0260(6) Uani 1 1 d . . . .
H3 H 0.7829 0.0531 0.7141 0.031 Uiso 1 1 calc R . . .
C4 C 0.6309(2) 0.1071(2) 0.74238(13) 0.0286(6) Uani 1 1 d . . . .
H4 H 0.6564 0.1238 0.7801 0.034 Uiso 1 1 calc R . . .
C5 C 0.5182(3) 0.1250(2) 0.72626(13) 0.0291(6) Uani 1 1 d . . . .
H5 H 0.4688 0.1537 0.7534 0.035 Uiso 1 1 calc R . . .
C6 C 0.4770(2) 0.1020(2) 0.67178(13) 0.0271(6) Uani 1 1 d . . . .
H6 H 0.4006 0.1146 0.6613 0.032 Uiso 1 1 calc R . . .
C7 C 0.5516(2) 0.0597(2) 0.63266(12) 0.0225(5) Uani 1 1 d . . . .
N8 N 0.53489(19) 0.03020(18) 0.57560(10) 0.0237(5) Uani 1 1 d . . . .
C9 C 0.6368(2) -0.0037(2) 0.56124(12) 0.0201(5) Uani 1 1 d . . . .
N10 N 0.65700(19) -0.03657(18) 0.50552(10) 0.0232(4) Uani 1 1 d D . . .
H10 H 0.599(2) -0.037(3) 0.4819(14) 0.035 Uiso 1 1 d DR . . .
N11 N 0.7615(2) -0.0501(2) 0.42182(10) 0.0270(5) Uani 1 1 d D . . .
H11A H 0.8312(16) -0.052(3) 0.4079(18) 0.041 Uiso 1 1 d DR . . .
H11B H 0.710(3) -0.015(3) 0.4056(17) 0.041 Uiso 1 1 d DR . . .
C11 C 0.7624(2) -0.04420(19) 0.48101(11) 0.0197(5) Uani 1 1 d . . . .
N12 N 0.85437(18) -0.04950(19) 0.51159(10) 0.0212(4) Uani 1 1 d D . . .
H12 H 0.912(2) -0.054(3) 0.4874(14) 0.032 Uiso 1 1 d DR . . .
C13 C 0.9663(2) -0.2014(2) 0.59332(12) 0.0228(5) Uani 1 1 d . . . .
C14 C 0.8461(2) -0.2227(2) 0.59453(12) 0.0226(5) Uani 1 1 d . . . .
C15 C 0.8036(2) -0.1915(2) 0.64935(12) 0.0232(5) Uani 1 1 d . . . .
C16 C 0.8942(2) -0.1493(2) 0.68124(12) 0.0235(5) Uani 1 1 d . . . .
C17 C 0.9946(2) -0.1573(2) 0.64629(11) 0.0226(5) Uani 1 1 d . . . .
C18 C 1.0471(3) -0.2255(3) 0.54546(13) 0.0336(7) Uani 1 1 d . . . .
H18A H 1.1151 -0.1867 0.5486 0.050 Uiso 1 1 calc GR . . .
H18B H 1.0105 -0.2145 0.5079 0.050 Uiso 1 1 calc GR . . .
H18C H 1.0686 -0.2909 0.5486 0.050 Uiso 1 1 calc GR . . .
C19 C 0.7798(3) -0.2723(2) 0.54869(14) 0.0338(6) Uani 1 1 d . . . .
H19A H 0.8212 -0.2697 0.5118 0.051 Uiso 1 1 calc GR . . .
H19B H 0.7056 -0.2426 0.5441 0.051 Uiso 1 1 calc GR . . .
H19C H 0.7692 -0.3371 0.5601 0.051 Uiso 1 1 calc GR . . .
C20 C 0.6834(3) -0.2016(3) 0.66957(16) 0.0357(7) Uani 1 1 d . . . .
H20A H 0.6636 -0.1493 0.6948 0.054 Uiso 1 1 calc GR . . .
H20B H 0.6753 -0.2597 0.6912 0.054 Uiso 1 1 calc GR . . .
H20C H 0.6325 -0.2024 0.6359 0.054 Uiso 1 1 calc GR . . .
C21 C 0.8922(3) -0.1182(3) 0.74340(13) 0.0351(7) Uani 1 1 d . . . .
H21A H 0.8147 -0.1007 0.7542 0.053 Uiso 1 1 calc GR . . .
H21B H 0.9426 -0.0648 0.7482 0.053 Uiso 1 1 calc GR . . .
H21C H 0.9180 -0.1689 0.7684 0.053 Uiso 1 1 calc GR . . .
C22 C 1.1105(3) -0.1269(3) 0.66533(15) 0.0336(7) Uani 1 1 d . . . .
H22A H 1.1052 -0.0664 0.6844 0.050 Uiso 1 1 calc GR . . .
H22B H 1.1604 -0.1222 0.6314 0.050 Uiso 1 1 calc GR . . .
H22C H 1.1417 -0.1723 0.6926 0.050 Uiso 1 1 calc GR . . .
C24 C 0.6153(4) 0.2166(4) 0.3921(2) 0.0384(10) Uani 0.75 1 d . P . .
H24A H 0.5788 0.2304 0.3549 0.058 Uiso 0.75 1 calc GR P A .
H24B H 0.6898 0.2468 0.3936 0.058 Uiso 0.75 1 calc GR P A .
H24C H 0.5679 0.2398 0.4239 0.058 Uiso 0.75 1 calc GR P A .
O23 O 0.6288(3) 0.1224(3) 0.3978(3) 0.0652(16) Uani 0.75 1 d . P B 2
H23 H 0.5650 0.0973 0.4022 0.098 Uiso 0.75 1 calc GR P B 2

loop_
_atom_site_aniso_label
_atom_site_aniso_U_11
_atom_site_aniso_U_22
_atom_site_aniso_U_33
_atom_site_aniso_U_23
_atom_site_aniso_U_13
_atom_site_aniso_U_12
Ir1 0.01511(8) 0.01715(9) 0.01670(8) 0.00080(3) 0.00022(3) 0.00045(3)
Cl1 0.0215(3) 0.0209(3) 0.0282(3) 0.0003(2) 0.0006(2) -0.0027(2)
N1 0.0194(10) 0.0195(12) 0.0194(10) 0.0004(8) 0.0004(7) 0.0008(8)
C2 0.0240(12) 0.0180(13) 0.0234(12) 0.0020(10) 0.0047(10) 0.0008(10)
C3 0.0273(13) 0.0261(15) 0.0246(13) 0.0002(10) 0.0027(11) 0.0028(10)
C4 0.0366(15) 0.0255(17) 0.0237(13) -0.0042(12) 0.0031(10) -0.0020(11)
C5 0.0319(14) 0.0245(16) 0.0311(13) -0.0029(11) 0.0109(11) 0.0019(11)
C6 0.0212(11) 0.0264(15) 0.0335(14) 0.0003(12) 0.0051(10) 0.0026(11)
C7 0.0204(12) 0.0198(13) 0.0273(13) 0.0012(10) 0.0023(10) -0.0002(10)
N8 0.0189(10) 0.0280(13) 0.0241(10) 0.0003(9) 0.0012(8) 0.0022(9)
C9 0.0175(11) 0.0194(14) 0.0235(12) 0.0009(10) -0.0002(8) -0.0008(9)
N10 0.0177(9) 0.0292(13) 0.0228(10) -0.0016(9) -0.0014(8) 0.0006(9)
N11 0.0223(11) 0.0374(15) 0.0213(11) 0.0011(10) -0.0014(8) 0.0049(10)
C11 0.0216(11) 0.0174(13) 0.0202(11) 0.0010(9) 0.0009(9) 0.0007(9)
N12 0.0183(9) 0.0261(13) 0.0192(10) 0.0024(9) 0.0015(7) -0.0005(8)
C13 0.0222(12) 0.0219(14) 0.0241(12) 0.0032(10) 0.0001(9) 0.0046(10)
C14 0.0234(12) 0.0165(14) 0.0280(13) 0.0015(10) -0.0025(10) 0.0017(11)
C15 0.0247(12) 0.0184(13) 0.0265(12) 0.0041(10) 0.0025(10) -0.0016(10)
C16 0.0281(12) 0.0197(14) 0.0226(12) 0.0036(10) 0.0006(10) -0.0004(11)
C17 0.0223(12) 0.0218(14) 0.0237(11) 0.0070(10) -0.0032(9) 0.0018(10)
C18 0.0343(14) 0.0373(18) 0.0291(14) 0.0005(13) 0.0076(12) 0.0101(13)
C19 0.0440(16) 0.0217(15) 0.0357(15) -0.0027(12) -0.0131(13) -0.0014(13)
C20 0.0254(14) 0.0317(18) 0.0499(18) 0.0068(14) 0.0104(12) -0.0015(12)
C21 0.0531(18) 0.0291(18) 0.0231(13) 0.0015(12) -0.0023(13) 0.0041(14)
C22 0.0267(13) 0.0327(18) 0.0414(16) 0.0048(13) -0.0123(12) -0.0025(12)
C24 0.043(2) 0.038(3) 0.034(2) -0.0042(18) -0.0033(17) 0.009(2)
O23 0.0301(18) 0.036(2) 0.130(5) 0.030(2) 0.0204(19) 0.0086(14)

loop_
_atom_type_symbol
_atom_type_description
_atom_type_scat_dispersion_real
_atom_type_scat_dispersion_imag
_atom_type_scat_source
C C 0.0181 0.0091 'International Tables Vol C Tables 4.2.6.8 and 6.1.1.4'
H H 0.0000 0.0000 'International Tables Vol C Tables 4.2.6.8 and 6.1.1.4'
Cl Cl 0.3639 0.7018 'International Tables Vol C Tables 4.2.6.8 and 6.1.1.4'
Ir Ir -4.7710 6.5667 'International Tables Vol C Tables 4.2.6.8 and 6.1.1.4'
N N 0.0311 0.0180 'International Tables Vol C Tables 4.2.6.8 and 6.1.1.4'
O O 0.0492 0.0322 'International Tables Vol C Tables 4.2.6.8 and 6.1.1.4'

loop_
_exptl_crystal_face_index_h
_exptl_crystal_face_index_k
_exptl_crystal_face_index_l
_exptl_crystal_face_perp_dist
7 -1 3 0.0873
-7 1 -3 0.0970
0 9 -5 0.0916
-1 -9 5 0.0868
0 1 15 0.0884
1 0 -15 0.0650
-3 0 14 0.0905
6 6 -2 0.1072
-3 1 -14 0.0656
2 7 10 0.1080
1 2 14 0.0802
4 0 12 0.0764

loop_
_geom_angle_atom_site_label_1
_geom_angle_atom_site_label_2
_geom_angle_atom_site_label_3
_geom_angle
N1 Ir1 Cl1 86.93(7)
N1 Ir1 N12 81.97(9)
N1 Ir1 C13 154.07(10)
N1 Ir1 C14 114.63(10)
N1 Ir1 C15 95.31(10)
N1 Ir1 C16 110.99(10)
N1 Ir1 C17 148.95(9)
N12 Ir1 Cl1 87.18(7)
N12 Ir1 C13 97.02(10)
N12 Ir1 C14 96.47(10)
N12 Ir1 C15 129.18(10)
N12 Ir1 C16 160.89(11)
N12 Ir1 C17 128.97(10)
C13 Ir1 Cl1 118.96(8)
C13 Ir1 C16 65.07(10)
C13 Ir1 C17 38.20(10)
C14 Ir1 Cl1 158.41(8)
C14 Ir1 C13 39.52(11)
C14 Ir1 C15 39.08(11)
C14 Ir1 C16 65.69(11)
C14 Ir1 C17 65.12(11)
C15 Ir1 Cl1 143.58(8)
C15 Ir1 C13 65.16(11)
C15 Ir1 C16 38.77(10)
C15 Ir1 C17 64.47(10)
C16 Ir1 Cl1 106.93(8)
C16 Ir1 C17 38.67(10)
C17 Ir1 Cl1 96.11(8)
C2 N1 Ir1 129.08(18)
C9 N1 Ir1 125.15(19)
C9 N1 C2 103.8(2)
N1 C2 C3 130.5(3)
N1 C2 C7 107.5(2)
C3 C2 C7 121.9(3)
C2 C3 H3 121.3
C2 C3 C4 117.3(3)
C4 C3 H3 121.3
C3 C4 H4 119.6
C3 C4 C5 120.8(3)
C5 C4 H4 119.6
C4 C5 H5 119.1
C6 C5 C4 121.8(3)
C6 C5 H5 119.1
C5 C6 H6 121.1
C5 C6 C7 117.9(3)
C7 C6 H6 121.1
C6 C7 C2 120.2(3)
N8 C7 C2 109.2(2)
N8 C7 C6 130.6(3)
C9 N8 C7 102.6(2)
N1 C9 N10 122.6(2)
N8 C9 N1 116.9(2)
N8 C9 N10 120.4(2)
C9 N10 H10 116(3)
C11 N10 C9 124.3(2)
C11 N10 H10 117(3)
H11A N11 H11B 121(4)
C11 N11 H11A 111(3)
C11 N11 H11B 113(3)
N11 C11 N10 114.2(2)
N12 C11 N10 122.6(2)
N12 C11 N11 123.1(2)
Ir1 N12 H12 123(3)
C11 N12 Ir1 127.41(18)
C11 N12 H12 108(3)
C14 C13 Ir1 69.47(16)
C14 C13 C18 125.9(3)
C17 C13 Ir1 71.64(16)
C17 C13 C14 108.0(2)
C17 C13 C18 126.1(3)
C18 C13 Ir1 126.3(2)
C13 C14 Ir1 71.00(17)
C13 C14 C19 126.7(3)
C15 C14 Ir1 71.00(17)
C15 C14 C13 107.0(2)
C15 C14 C19 126.2(3)
C19 C14 Ir1 125.5(2)
C14 C15 Ir1 69.92(16)
C14 C15 C20 125.1(3)
C16 C15 Ir1 71.24(16)
C16 C15 C14 109.0(2)
C16 C15 C20 125.9(3)
C20 C15 Ir1 124.9(2)
C15 C16 Ir1 69.99(15)
C15 C16 C17 107.0(2)
C15 C16 C21 127.3(3)
C17 C16 Ir1 71.01(15)
C17 C16 C21 124.9(3)
C21 C16 Ir1 132.4(2)
C13 C17 Ir1 70.16(15)
C13 C17 C16 109.0(2)
C13 C17 C22 126.7(3)
C16 C17 Ir1 70.32(15)
C16 C17 C22 124.3(3)
C22 C17 Ir1 127.7(2)
C13 C18 H18A 109.5
C13 C18 H18B 109.5
C13 C18 H18C 109.5
H18A C18 H18B 109.5
H18A C18 H18C 109.5
H18B C18 H18C 109.5
C14 C19 H19A 109.5
C14 C19 H19B 109.5
C14 C19 H19C 109.5
H19A C19 H19B 109.5
H19A C19 H19C 109.5
H19B C19 H19C 109.5
C15 C20 H20A 109.5
C15 C20 H20B 109.5
C15 C20 H20C 109.5
H20A C20 H20B 109.5
H20A C20 H20C 109.5
H20B C20 H20C 109.5
C16 C21 H21A 109.5
C16 C21 H21B 109.5
C16 C21 H21C 109.5
H21A C21 H21B 109.5
H21A C21 H21C 109.5
H21B C21 H21C 109.5
C17 C22 H22A 109.5
C17 C22 H22B 109.5
C17 C22 H22C 109.5
H22A C22 H22B 109.5
H22A C22 H22C 109.5
H22B C22 H22C 109.5
H24A C24 H24B 109.5
H24A C24 H24C 109.5
H24B C24 H24C 109.5
O23 C24 H24A 109.5
O23 C24 H24B 109.5
O23 C24 H24C 109.5
C24 O23 H23 109.5

loop_
_geom_bond_atom_site_label_1
_geom_bond_atom_site_label_2
_geom_bond_distance
Ir1 Cl1 2.4298(6)
Ir1 N1 2.074(2)
Ir1 N12 2.087(2)
Ir1 C13 2.154(3)
Ir1 C14 2.134(3)
Ir1 C15 2.148(3)
Ir1 C16 2.165(3)
Ir1 C17 2.174(3)
N1 C2 1.389(3)
N1 C9 1.344(3)
C2 C3 1.393(4)
C2 C7 1.409(4)
C3 H3 0.9500
C3 C4 1.399(4)
C4 H4 0.9500
C4 C5 1.403(4)
C5 H5 0.9500
C5 C6 1.386(4)
C6 H6 0.9500
C6 C7 1.400(4)
C7 N8 1.396(4)
N8 C9 1.339(3)
C9 N10 1.390(4)
N10 H10 0.877(8)
N10 C11 1.369(3)
N11 H11A 0.882(8)
N11 H11B 0.880(8)
N11 C11 1.367(3)
C11 N12 1.295(4)
N12 H12 0.878(8)
C13 C14 1.450(4)
C13 C17 1.417(4)
C13 C18 1.498(4)
C14 C15 1.432(4)
C14 C19 1.496(4)
C15 C16 1.432(4)
C15 C20 1.499(4)
C16 C17 1.436(4)
C16 C21 1.502(4)
C17 C22 1.501(4)
C18 H18A 0.9800
C18 H18B 0.9800
C18 H18C 0.9800
C19 H19A 0.9800
C19 H19B 0.9800
C19 H19C 0.9800
C20 H20A 0.9800
C20 H20B 0.9800
C20 H20C 0.9800
C21 H21A 0.9800
C21 H21B 0.9800
C21 H21C 0.9800
C22 H22A 0.9800
C22 H22B 0.9800
C22 H22C 0.9800
C24 H24A 0.9800
C24 H24B 0.9800
C24 H24C 0.9800
C24 O23 1.376(7)
O23 H23 0.8400

loop_
_geom_hbond_atom_site_label_D
_geom_hbond_atom_site_label_H
_geom_hbond_atom_site_label_A
_geom_hbond_distance_DH
_geom_hbond_distance_HA
_geom_hbond_distance_DA
_geom_hbond_angle_DHA
_geom_hbond_site_symmetry_A
N10 H10 N8 0.877(8) 2.060(9) 2.936(3) 177(4) 5_656
N11 H11A Cl1 0.882(8) 2.437(13) 3.303(2) 167(4) 5_756
N11 H11B N8 0.880(8) 2.92(4) 3.505(3) 125(4) 5_656
N12 H12 Cl1 0.878(8) 2.653(15) 3.501(2) 163(4) 5_756
O23 H23 N8 0.84 2.24 2.991(5) 148.2 5_656

loop_
_geom_torsion_atom_site_label_1
_geom_torsion_atom_site_label_2
_geom_torsion_atom_site_label_3
_geom_torsion_atom_site_label_4
_geom_torsion
Ir1 N1 C2 C3 17.9(5)
Ir1 N1 C2 C7 -163.5(2)
Ir1 N1 C9 N8 163.9(2)
Ir1 N1 C9 N10 -18.2(4)
Ir1 C13 C14 C15 -62.3(2)
Ir1 C13 C14 C19 120.6(3)
Ir1 C13 C17 C16 59.8(2)
Ir1 C13 C17 C22 -122.8(3)
Ir1 C14 C15 C16 -60.8(2)
Ir1 C14 C15 C20 119.2(3)
Ir1 C15 C16 C17 -61.74(19)
Ir1 C15 C16 C21 128.6(3)
Ir1 C16 C17 C13 -59.7(2)
Ir1 C16 C17 C22 122.8(3)
N1 C2 C3 C4 179.9(3)
N1 C2 C7 C6 179.7(3)
N1 C2 C7 N8 -0.4(3)
N1 C9 N10 C11 -19.8(5)
C2 N1 C9 N8 -1.3(3)
C2 N1 C9 N10 176.6(3)
C2 C3 C4 C5 -0.7(5)
C2 C7 N8 C9 -0.4(3)
C3 C2 C7 C6 -1.5(5)
C3 C2 C7 N8 178.4(3)
C3 C4 C5 C6 -0.1(5)
C4 C5 C6 C7 0.1(5)
C5 C6 C7 C2 0.6(5)
C5 C6 C7 N8 -179.2(3)
C6 C7 N8 C9 179.5(3)
C7 C2 C3 C4 1.5(5)
C7 N8 C9 N1 1.0(3)
C7 N8 C9 N10 -176.9(3)
N8 C9 N10 C11 158.0(3)
C9 N1 C2 C3 -177.7(3)
C9 N1 C2 C7 0.9(3)
C9 N10 C11 N11 -160.7(3)
C9 N10 C11 N12 22.2(5)
N10 C11 N12 Ir1 14.1(4)
N11 C11 N12 Ir1 -162.7(2)
C13 C14 C15 Ir1 62.3(2)
C13 C14 C15 C16 1.5(3)
C13 C14 C15 C20 -178.5(3)
C14 C13 C17 Ir1 -60.3(2)
C14 C13 C17 C16 -0.5(3)
C14 C13 C17 C22 177.0(3)
C14 C15 C16 Ir1 60.0(2)
C14 C15 C16 C17 -1.8(3)
C14 C15 C16 C21 -171.4(3)
C15 C16 C17 Ir1 61.1(2)
C15 C16 C17 C13 1.4(3)
C15 C16 C17 C22 -176.1(3)
C17 C13 C14 Ir1 61.6(2)
C17 C13 C14 C15 -0.6(3)
C17 C13 C14 C19 -177.7(3)
C18 C13 C14 Ir1 -120.7(3)
C18 C13 C14 C15 177.1(3)
C18 C13 C14 C19 0.0(5)
C18 C13 C17 Ir1 122.0(3)
C18 C13 C17 C16 -178.2(3)
C18 C13 C17 C22 -0.7(5)
C19 C14 C15 Ir1 -120.6(3)
C19 C14 C15 C16 178.6(3)
C19 C14 C15 C20 -1.4(5)
C20 C15 C16 Ir1 -120.0(3)
C20 C15 C16 C17 178.3(3)
C20 C15 C16 C21 8.6(5)
C21 C16 C17 Ir1 -129.0(3)
C21 C16 C17 C13 171.3(3)
C21 C16 C17 C22 -6.2(5)

loop_
_exptl_oxdiff_crystal_face_indexfrac_h
_exptl_oxdiff_crystal_face_indexfrac_k
_exptl_oxdiff_crystal_face_indexfrac_l
_exptl_oxdiff_crystal_face_x
_exptl_oxdiff_crystal_face_y
_exptl_oxdiff_crystal_face_z
7.0000 -1.0000 3.0002 0.2896 0.8264 -0.3494
-7.0000 1.0000 -3.0002 -0.2896 -0.8264 0.3494
0.0000 9.0000 -5.0002 0.0600 0.1957 0.9961
-1.0000 -9.0000 5.0002 -0.0810 -0.3220 -0.9701
-0.0000 1.0000 15.0000 0.9542 -0.2102 -0.2500
1.0000 0.0000 -15.0000 -0.8926 0.3501 0.3218
-3.0000 -0.0000 14.0000 0.7896 -0.5879 -0.2466
6.0000 6.0000 -2.0000 0.2475 0.8687 0.4771
-3.0000 1.0000 -14.0001 -0.8754 -0.1569 0.5004
2.0000 7.0000 10.0000 0.9347 0.1978 0.4007
1.0000 2.0000 14.0000 0.9548 -0.0555 -0.1550
4.0000 -0.0000 12.0001 0.8151 0.3265 -0.3823
